data_4029789
loop_
_publ_author_name
'Raatikainen, Kari'
'Cametti, Massimo'
'Rissanen, Kari'

_publ_section_title
;
 The subtle balance of weak supramolecular interactions: The hierarchy of
 halogen and hydrogen bonds in haloanilinium and halopyridinium salts.
;
_journal_name_full 'Beilstein journal of organic chemistry'
_journal_page_first 4
_journal_paper_doi 10.3762/bjoc.6.4
_journal_volume 6
_journal_year 2010
_chemical_absolute_configuration unk
_chemical_compound_source 'synthesis as described'
_chemical_formula_moiety 'C6 H7 I N, Cl'
_chemical_formula_sum 'C6 H7 Cl I N'
_chemical_formula_weight 255.48
_chemical_name_systematic
;
 ?
;
_space_group_IT_number 29
_symmetry_cell_setting orthorhombic
_symmetry_space_group_name_Hall 'P -2b 2a'
_symmetry_space_group_name_H-M 'P 21 a b'
_atom_sites_solution_hydrogens geom
_atom_sites_solution_primary direct
_atom_sites_solution_secondary difmap
_audit_creation_date 2009-05-29T12:41:15-00:00
_audit_creation_method 'WinGX routine CIF_UPDATE'
_cell_angle_alpha 90
_cell_angle_beta 90
_cell_angle_gamma 90
_cell_formula_units_Z 4
_cell_length_a 8.2800(3)
_cell_length_b 9.8354(5)
_cell_length_c 10.7554(4)
_cell_measurement_reflns_used 4425
_cell_measurement_temperature 123(2)
_cell_measurement_theta_max 28.283
_cell_measurement_theta_min 0.407
_cell_measurement_wavelength 0.71073
_cell_volume 875.89(6)
_computing_cell_refinement 'HKL Scalepack (Otwinowski & Minor 1997)'
_computing_data_collection 'Collect (Bruker AXS BV, 1997-2004)'
_computing_data_reduction 'HKL Denzo and Scalepack (Otwinowski & Minor 1997)'
_computing_molecular_graphics 'Ortep-3 for Windows (Farrugia, 1997)'
_computing_publication_material 'WinGX publication routines (Farrugia, 1999)'
_computing_structure_refinement 'SHELXL-97 (Sheldrick, 2008)'
_computing_structure_solution 'SIR92 (Giacovazzo et al, 1993)'
_diffrn_ambient_temperature 123(2)
_diffrn_detector 'CCD plate'
_diffrn_detector_area_resol_mean 9
_diffrn_measured_fraction_theta_full 0.987
_diffrn_measured_fraction_theta_max 0.987
_diffrn_measurement_device '95mm CCD camera on \k-goniostat'
_diffrn_measurement_device_type KappaCCD
_diffrn_measurement_method 'CCD rotation images, thick slices'
_diffrn_orient_matrix_type 'by Bruker AXS Collect from scalepack cell'
_diffrn_orient_matrix_UB_11 -0.117708
_diffrn_orient_matrix_UB_12 -0.204881E-1
_diffrn_orient_matrix_UB_13 0.89984E-2
_diffrn_orient_matrix_UB_21 -0.119095E-1
_diffrn_orient_matrix_UB_22 -0.291E-4
_diffrn_orient_matrix_UB_23 -0.925215E-1
_diffrn_orient_matrix_UB_31 0.242696E-1
_diffrn_orient_matrix_UB_32 -0.995879E-1
_diffrn_orient_matrix_UB_33 -0.18553E-2
_diffrn_radiation_monochromator graphite
_diffrn_radiation_probe x-ray
_diffrn_radiation_type MoK\a
_diffrn_radiation_wavelength 0.71073
_diffrn_reflns_av_R_equivalents 0.0301
_diffrn_reflns_av_unetI/netI 0.0267
_diffrn_reflns_limit_h_max 9
_diffrn_reflns_limit_h_min -10
_diffrn_reflns_limit_k_max 12
_diffrn_reflns_limit_k_min -9
_diffrn_reflns_limit_l_max 13
_diffrn_reflns_limit_l_min -13
_diffrn_reflns_number 9794
_diffrn_reflns_theta_full 27.49
_diffrn_reflns_theta_max 27.49
_diffrn_reflns_theta_min 2.81
_diffrn_source 'Enraf Nonius FR590'
_exptl_absorpt_coefficient_mu 3.882
_exptl_absorpt_correction_T_max 0.7456
_exptl_absorpt_correction_T_min 0.5169
_exptl_absorpt_correction_type multi-scan
_exptl_absorpt_process_details '(Blessing et al., 1995)'
_exptl_crystal_colour colorless
_exptl_crystal_density_diffrn 1.937
_exptl_crystal_density_method 'not measured'
_exptl_crystal_description block
_exptl_crystal_F_000 480
_exptl_crystal_size_max 0.25
_exptl_crystal_size_mid 0.20
_exptl_crystal_size_min 0.15
_refine_diff_density_max 0.308
_refine_diff_density_min -0.405
_refine_diff_density_rms 0.075
_refine_ls_abs_structure_details 'Flack H D (1983), Acta Cryst. A39, 876-881'
_refine_ls_abs_structure_Flack 0.06(2)
_refine_ls_extinction_method none
_refine_ls_goodness_of_fit_ref 1.045
_refine_ls_hydrogen_treatment constr
_refine_ls_matrix_type full
_refine_ls_number_parameters 83
_refine_ls_number_reflns 1900
_refine_ls_number_restraints 1
_refine_ls_restrained_S_all 1.045
_refine_ls_R_factor_all 0.0209
_refine_ls_R_factor_gt 0.0182
_refine_ls_shift/su_max 0.002
_refine_ls_shift/su_mean 0
_refine_ls_structure_factor_coef Fsqd
_refine_ls_weighting_details 'calc w=1/[\s^2^(Fo^2^)+(0.0000P)^2^+0.4332P] where P=(Fo^2^+2Fc^2^)/3'
_refine_ls_weighting_scheme calc
_refine_ls_wR_factor_gt 0.0328
_refine_ls_wR_factor_ref 0.0335
_reflns_number_gt 1800
_reflns_number_total 1900
_reflns_threshold_expression >2\s(I)
_cod_data_source_file 1860-5397-6-4-S2.cif
_cod_data_source_block 1
_cod_database_code 4029789

loop_
_symmetry_equiv_pos_as_xyz
'x, y, z'
'x+1/2, -y, -z'
'x+1/2, -y+1/2, z'
'x, y+1/2, -z'

loop_
_atom_site_label
_atom_site_type_symbol
_atom_site_fract_x
_atom_site_fract_y
_atom_site_fract_z
_atom_site_U_iso_or_equiv
_atom_site_adp_type
_atom_site_occupancy
_atom_site_symmetry_multiplicity
_atom_site_calc_flag
_atom_site_refinement_flags
I1 I 0.46378(4) 0.882441(14) 0.337552(13) 0.02702(6) Uani 1 1 d .
C2 C 0.5226(3) 0.8869(3) 0.5276(3) 0.0222(6) Uani 1 1 d .
C3 C 0.4589(5) 0.9897(2) 0.6030(2) 0.0244(5) Uani 1 1 d .
H3 H 0.391 1.0577 0.5683 0.029 Uiso 1 1 calc R
C4 C 0.4955(3) 0.9914(3) 0.7280(3) 0.0250(7) Uani 1 1 d .
H4 H 0.4528 1.0605 0.7802 0.03 Uiso 1 1 calc R
C5 C 0.5947(3) 0.8920(3) 0.7767(3) 0.0225(6) Uani 1 1 d .
C6 C 0.6571(4) 0.7897(3) 0.7040(3) 0.0272(6) Uani 1 1 d .
H6 H 0.7241 0.7216 0.7395 0.033 Uiso 1 1 calc R
C7 C 0.6210(4) 0.7873(3) 0.5779(3) 0.0259(6) Uani 1 1 d .
H7 H 0.6636 0.7175 0.5264 0.031 Uiso 1 1 calc R
N8 N 0.6332(3) 0.8976(2) 0.9101(2) 0.0261(5) Uani 1 1 d .
H8A H 0.682 0.9782 0.9278 0.039 Uiso 1 1 calc R
H8B H 0.7009 0.828 0.9298 0.039 Uiso 1 1 calc R
H8C H 0.5406 0.89 0.9551 0.039 Uiso 1 1 calc R
Cl9 Cl 0.31819(9) 0.83381(8) 0.04486(6) 0.03029(15) Uani 1 1 d .

loop_
_atom_site_aniso_label
_atom_site_aniso_U_11
_atom_site_aniso_U_22
_atom_site_aniso_U_33
_atom_site_aniso_U_23
_atom_site_aniso_U_13
_atom_site_aniso_U_12
I1 0.03401(9) 0.02571(8) 0.02134(8) 0.00032(6) -0.00250(13) 0.00049(14)
C2 0.0243(14) 0.0263(14) 0.0159(12) 0.0015(11) -0.0029(10) -0.0038(10)
C3 0.0262(13) 0.0199(10) 0.0271(12) 0.0005(9) -0.005(2) -0.0004(19)
C4 0.026(2) 0.0236(12) 0.0257(13) 0.0015(10) 0.0026(13) -0.0003(11)
C5 0.0221(14) 0.0234(13) 0.0220(14) 0.0007(11) -0.0006(12) -0.0036(11)
C6 0.0236(15) 0.0263(14) 0.0316(15) 0.0007(12) -0.0037(13) 0.0040(11)
C7 0.0254(16) 0.0238(14) 0.0285(15) -0.0035(12) 0.0002(12) 0.0020(12)
N8 0.0241(13) 0.0320(13) 0.0222(12) 0.0017(10) -0.0011(10) -0.0003(11)
Cl9 0.0305(4) 0.0351(4) 0.0253(3) -0.0076(3) 0.0012(3) -0.0012(3)

loop_
_atom_type_symbol
_atom_type_description
_atom_type_scat_dispersion_real
_atom_type_scat_dispersion_imag
_atom_type_scat_source
C C 0.0033 0.0016 'International Tables Vol C Tables 4.2.6.8 and 6.1.1.4'
H H 0 0 'International Tables Vol C Tables 4.2.6.8 and 6.1.1.4'
N N 0.0061 0.0033 'International Tables Vol C Tables 4.2.6.8 and 6.1.1.4'
Cl Cl 0.1484 0.1585 'International Tables Vol C Tables 4.2.6.8 and 6.1.1.4'
I I -0.4742 1.8119 'International Tables Vol C Tables 4.2.6.8 and 6.1.1.4'

loop_
_geom_angle_atom_site_label_1
_geom_angle_atom_site_label_2
_geom_angle_atom_site_label_3
_geom_angle
C7 C2 C3 120.4(3)
C7 C2 I1 120.1(2)
C3 C2 I1 119.4(2)
C4 C3 C2 119.4(3)
C4 C3 H3 120.3
C2 C3 H3 120.3
C3 C4 C5 119.5(3)
C3 C4 H4 120.3
C5 C4 H4 120.3
C6 C5 C4 121.8(3)
C6 C5 N8 120.0(2)
C4 C5 N8 118.2(2)
C5 C6 C7 119.1(3)
C5 C6 H6 120.4
C7 C6 H6 120.4
C2 C7 C6 119.8(3)
C2 C7 H7 120.1
C6 C7 H7 120.1
C5 N8 H8A 109.5
C5 N8 H8B 109.5
H8A N8 H8B 109.5
C5 N8 H8C 109.5
H8A N8 H8C 109.5
H8B N8 H8C 109.5

loop_
_geom_bond_atom_site_label_1
_geom_bond_atom_site_label_2
_geom_bond_distance
I1 C2 2.101(3)
C2 C7 1.384(4)
C2 C3 1.399(4)
C3 C4 1.378(3)
C3 H3 0.95
C4 C5 1.380(4)
C4 H4 0.95
C5 C6 1.375(4)
C5 N8 1.471(4)
C6 C7 1.389(4)
C6 H6 0.95
C7 H7 0.95
N8 H8A 0.91
N8 H8B 0.91
N8 H8C 0.91

loop_
_geom_torsion_atom_site_label_1
_geom_torsion_atom_site_label_2
_geom_torsion_atom_site_label_3
_geom_torsion_atom_site_label_4
_geom_torsion
C7 C2 C3 C4 0.3(5)
I1 C2 C3 C4 179.0(2)
C2 C3 C4 C5 0.2(4)
C3 C4 C5 C6 -0.7(4)
C3 C4 C5 N8 179.2(2)
C4 C5 C6 C7 0.8(4)
N8 C5 C6 C7 -179.2(3)
C3 C2 C7 C6 -0.2(4)
I1 C2 C7 C6 -179.0(2)
C5 C6 C7 C2 -0.3(4)
